data_7201095
loop_
_publ_author_name
'Halder, Partha'
'Chakraborty, Biswarup'
'Banerjee, Priya Ranjan'
'Zangrando, Ennio'
'Paine, Tapan Kanti'

_publ_section_title
;
 Role of \a-hydroxycarboxylic acids in the construction of
 supramolecular assemblies of nickel(ii) complexes with nitrogen donor
 coligands
;
_journal_issue 12
_journal_name_full CrystEngComm
_journal_page_first 2650
_journal_paper_doi 10.1039/b904939h
_journal_volume 11
_journal_year 2009
_chemical_formula_moiety 'C35 H35 N4 Ni O3 1+, B C24 H20 1-'
_chemical_formula_sum 'C59 H55 B N4 Ni O3'
_chemical_formula_weight 937.59
_chemical_name_systematic
;
?
;
_space_group_IT_number 14
_symmetry_cell_setting monoclinic
_symmetry_space_group_name_Hall '-P 2yn'
_symmetry_space_group_name_H-M 'P 1 21/n 1'
_atom_sites_solution_hydrogens geom
_atom_sites_solution_primary direct
_atom_sites_solution_secondary difmap
_audit_creation_method SHELXL-97
_cell_angle_alpha 90.00
_cell_angle_beta 96.63(3)
_cell_angle_gamma 90.00
_cell_formula_units_Z 4
_cell_length_a 16.708(4)
_cell_length_b 11.930(3)
_cell_length_c 24.401(5)
_cell_measurement_temperature 150(2)
_cell_volume 4831(2)
_computing_cell_refinement 'Bruker Apex II'
_computing_data_collection 'APEX2 v2.1-0 (Bruker AXS)'
_computing_data_reduction 'Bruker Apex II'
_computing_molecular_graphics 'Ortep3/windows (Farrugia,1997)'
_computing_publication_material 'Wingx 1.70.00 (Farrugia, 1999)'
_computing_structure_refinement 'SHELX97 (Sheldrick, 1998)'
_computing_structure_solution 'SHELX97 (Sheldrick, 1998)'
_diffrn_ambient_temperature 150(2)
_diffrn_measured_fraction_theta_full 0.998
_diffrn_measured_fraction_theta_max 0.998
_diffrn_measurement_device_type 'Bruker Apex II CCD'
_diffrn_measurement_method 'w/ and f/ scan'
_diffrn_radiation_monochromator graphite
_diffrn_radiation_source 'fine-focus sealed tube'
_diffrn_radiation_type MoK\a
_diffrn_radiation_wavelength 0.71073
_diffrn_reflns_av_R_equivalents 0.0527
_diffrn_reflns_av_sigmaI/netI 0.0339
_diffrn_reflns_limit_h_max 19
_diffrn_reflns_limit_h_min -20
_diffrn_reflns_limit_k_max 14
_diffrn_reflns_limit_k_min -14
_diffrn_reflns_limit_l_max 29
_diffrn_reflns_limit_l_min -29
_diffrn_reflns_number 59394
_diffrn_reflns_theta_full 25.81
_diffrn_reflns_theta_max 25.81
_diffrn_reflns_theta_min 1.40
_exptl_absorpt_coefficient_mu 0.453
_exptl_absorpt_correction_T_max 1.3001
_exptl_absorpt_correction_T_min 0.5170
_exptl_absorpt_correction_type refdelf
_exptl_absorpt_process_details
;
Parkin S,Moezzi B & Hope H, (1995) J. Appl. Cryst. 28, 53-56
Cubic fit to sin(theta)/lambda - 24 parameters
;
_exptl_crystal_density_diffrn 1.289
_exptl_crystal_density_method 'not measured'
_exptl_crystal_F_000 1976
_refine_diff_density_max 0.411
_refine_diff_density_min -0.342
_refine_diff_density_rms 0.045
_refine_ls_extinction_method none
_refine_ls_goodness_of_fit_ref 1.016
_refine_ls_hydrogen_treatment mixed
_refine_ls_matrix_type full
_refine_ls_number_parameters 619
_refine_ls_number_reflns 9286
_refine_ls_number_restraints 0
_refine_ls_restrained_S_all 1.016
_refine_ls_R_factor_all 0.0597
_refine_ls_R_factor_gt 0.0391
_refine_ls_shift/su_max 0.001
_refine_ls_shift/su_mean 0.000
_refine_ls_structure_factor_coef Fsqd
_refine_ls_weighting_details 'calc w=1/[\s^2^(Fo^2^)+(0.0451P)^2^+2.0828P] where P=(Fo^2^+2Fc^2^)/3'
_refine_ls_weighting_scheme calc
_refine_ls_wR_factor_gt 0.0923
_refine_ls_wR_factor_ref 0.1025
_reflns_number_gt 6987
_reflns_number_total 9286
_reflns_threshold_expression >2sigma(I)
_cod_data_source_file b904939h.txt
_cod_data_source_block 3
_cod_original_cell_volume 4831.0(19)
_cod_original_sg_symbol_H-M 'P 21/n'
_cod_database_code 7201095

loop_
_symmetry_equiv_pos_as_xyz
'x, y, z'
'-x+1/2, y+1/2, -z+1/2'
'-x, -y, -z'
'x-1/2, -y-1/2, z-1/2'

loop_
_atom_site_label
_atom_site_type_symbol
_atom_site_fract_x
_atom_site_fract_y
_atom_site_fract_z
_atom_site_U_iso_or_equiv
_atom_site_adp_type
_atom_site_occupancy
_atom_site_symmetry_multiplicity
_atom_site_calc_flag
_atom_site_refinement_flags
_atom_site_disorder_assembly
_atom_site_disorder_group
Ni Ni 0.837680(16) 0.90275(2) 0.361201(11) 0.03156(9) Uani 1 1 d . . .
N1 N 0.72435(11) 0.88757(15) 0.39501(7) 0.0371(4) Uani 1 1 d . . .
N2 N 0.85224(11) 0.74457(14) 0.39461(7) 0.0357(4) Uani 1 1 d . . .
N3 N 0.95315(11) 0.86237(15) 0.33551(7) 0.0391(4) Uani 1 1 d . . .
N4 N 0.88362(12) 0.95529(15) 0.44413(8) 0.0444(5) Uani 1 1 d . . .
O1 O 0.77793(8) 0.84363(11) 0.28496(6) 0.0309(3) Uani 1 1 d . . .
H1 H 0.7708(13) 0.7820(19) 0.2719(9) 0.037 Uiso 1 1 d . . .
O2 O 0.81270(9) 1.04288(11) 0.31754(6) 0.0347(3) Uani 1 1 d . . .
O3 O 0.74401(9) 1.12520(11) 0.24517(6) 0.0392(4) Uani 1 1 d . . .
C1 C 0.66759(15) 0.9648(2) 0.40397(9) 0.0466(6) Uani 1 1 d . . .
C2 C 0.59434(18) 0.9312(3) 0.41900(12) 0.0694(8) Uani 1 1 d . . .
H2 H 0.5552 0.9846 0.4239 0.083 Uiso 1 1 calc R . .
C3 C 0.5785(2) 0.8209(3) 0.42680(15) 0.0858(10) Uani 1 1 d . . .
H3 H 0.5285 0.7987 0.4362 0.103 Uiso 1 1 calc R . .
C4 C 0.63683(18) 0.7431(3) 0.42067(12) 0.0682(8) Uani 1 1 d . . .
H4 H 0.6282 0.6676 0.4274 0.082 Uiso 1 1 calc R . .
C5 C 0.70874(14) 0.7792(2) 0.40432(9) 0.0435(5) Uani 1 1 d . . .
C6 C 0.96910(13) 0.75196(18) 0.34195(9) 0.0395(5) Uani 1 1 d . . .
C7 C 1.04032(16) 0.7039(2) 0.32999(11) 0.0557(7) Uani 1 1 d . . .
H7 H 1.0497 0.6277 0.3358 0.067 Uiso 1 1 calc R . .
C8 C 1.09700(17) 0.7701(3) 0.30950(12) 0.0676(8) Uani 1 1 d . . .
H8 H 1.1451 0.7395 0.3007 0.081 Uiso 1 1 calc R . .
C9 C 1.08139(16) 0.8819(3) 0.30232(11) 0.0604(7) Uani 1 1 d . . .
H9 H 1.1190 0.9279 0.2882 0.072 Uiso 1 1 calc R . .
C10 C 1.00983(15) 0.9273(2) 0.31600(10) 0.0492(6) Uani 1 1 d . . .
C11 C 0.87940(15) 0.8662(2) 0.47731(9) 0.0473(6) Uani 1 1 d . . .
C12 C 0.86824(19) 0.8753(3) 0.53221(11) 0.0692(8) Uani 1 1 d . . .
H12 H 0.8635 0.8117 0.5536 0.083 Uiso 1 1 calc R . .
C13 C 0.8642(2) 0.9805(3) 0.55450(13) 0.0902(11) Uani 1 1 d . . .
H13 H 0.8546 0.9894 0.5910 0.108 Uiso 1 1 calc R . .
C14 C 0.8745(2) 1.0711(3) 0.52261(15) 0.0862(11) Uani 1 1 d . . .
H14 H 0.8749 1.1425 0.5379 0.103 Uiso 1 1 calc R . .
C15 C 0.88439(17) 1.0583(2) 0.46717(12) 0.0613(8) Uani 1 1 d . . .
C16 C 0.77104(14) 0.69496(18) 0.39293(10) 0.0445(6) Uani 1 1 d . . .
H16A H 0.7723 0.6353 0.4200 0.053 Uiso 1 1 calc R . .
H16B H 0.7560 0.6622 0.3568 0.053 Uiso 1 1 calc R . .
C17 C 0.90309(14) 0.68058(17) 0.36005(10) 0.0412(5) Uani 1 1 d . . .
H17A H 0.8699 0.6521 0.3278 0.049 Uiso 1 1 calc R . .
H17B H 0.9266 0.6170 0.3808 0.049 Uiso 1 1 calc R . .
C18 C 0.89279(17) 0.75504(19) 0.45169(9) 0.0512(6) Uani 1 1 d . . .
H18A H 0.9502 0.7436 0.4513 0.061 Uiso 1 1 calc R . .
H18B H 0.8731 0.6965 0.4743 0.061 Uiso 1 1 calc R . .
C19 C 0.68561(17) 1.0860(2) 0.39828(11) 0.0596(7) Uani 1 1 d . . .
H19A H 0.7228 1.0956 0.3715 0.089 Uiso 1 1 calc R . .
H19B H 0.7090 1.1150 0.4332 0.089 Uiso 1 1 calc R . .
H19C H 0.6367 1.1258 0.3865 0.089 Uiso 1 1 calc R . .
C20 C 0.99461(19) 1.0498(3) 0.30931(17) 0.0901(12) Uani 1 1 d . . .
H20A H 0.9783 1.0797 0.3428 0.135 Uiso 1 1 calc R . .
H20B H 0.9527 1.0621 0.2795 0.135 Uiso 1 1 calc R . .
H20C H 1.0430 1.0866 0.3013 0.135 Uiso 1 1 calc R . .
C21 C 0.8976(2) 1.1564(2) 0.43171(15) 0.0919(12) Uani 1 1 d . . .
H21A H 0.8721 1.1431 0.3950 0.138 Uiso 1 1 calc R . .
H21B H 0.9543 1.1673 0.4308 0.138 Uiso 1 1 calc R . .
H21C H 0.8748 1.2222 0.4465 0.138 Uiso 1 1 calc R . .
C22 C 0.76571(12) 1.04170(15) 0.27324(8) 0.0288(4) Uani 1 1 d . . .
C23 C 0.73077(12) 0.92686(15) 0.25213(8) 0.0282(4) Uani 1 1 d . . .
C24 C 0.64194(12) 0.91718(16) 0.26147(8) 0.0300(4) Uani 1 1 d . . .
C25 C 0.59225(13) 1.00964(18) 0.26544(9) 0.0397(5) Uani 1 1 d . . .
H25 H 0.6126 1.0813 0.2611 0.048 Uiso 1 1 calc R . .
C26 C 0.51316(14) 0.9968(2) 0.27580(10) 0.0480(6) Uani 1 1 d . . .
H26 H 0.4808 1.0597 0.2780 0.058 Uiso 1 1 calc R . .
C27 C 0.48200(14) 0.8927(2) 0.28289(11) 0.0521(6) Uani 1 1 d . . .
H27 H 0.4290 0.8843 0.2905 0.063 Uiso 1 1 calc R . .
C28 C 0.53031(15) 0.8002(2) 0.27866(12) 0.0571(7) Uani 1 1 d . . .
H28 H 0.5096 0.7289 0.2833 0.069 Uiso 1 1 calc R . .
C29 C 0.60865(14) 0.81190(19) 0.26773(11) 0.0465(6) Uani 1 1 d . . .
H29 H 0.6399 0.7483 0.2645 0.056 Uiso 1 1 calc R . .
C30 C 0.74702(12) 0.91364(16) 0.19221(8) 0.0307(4) Uani 1 1 d . . .
C31 C 0.68675(13) 0.91039(17) 0.14888(8) 0.0362(5) Uani 1 1 d . . .
H31 H 0.6331 0.9122 0.1557 0.043 Uiso 1 1 calc R . .
C32 C 0.70558(15) 0.90437(19) 0.09485(9) 0.0444(6) Uani 1 1 d . . .
H32 H 0.6643 0.9040 0.0658 0.053 Uiso 1 1 calc R . .
C33 C 0.78342(16) 0.8991(2) 0.08390(10) 0.0502(6) Uani 1 1 d . . .
H33 H 0.7954 0.8943 0.0477 0.060 Uiso 1 1 calc R . .
C34 C 0.84434(16) 0.9009(2) 0.12693(11) 0.0588(7) Uani 1 1 d . . .
H34 H 0.8978 0.8971 0.1198 0.071 Uiso 1 1 calc R . .
C35 C 0.82632(14) 0.9082(2) 0.18070(10) 0.0510(6) Uani 1 1 d . . .
H35 H 0.8679 0.9096 0.2095 0.061 Uiso 1 1 calc R . .
B1 B 0.28328(16) 0.5112(2) 0.38047(10) 0.0406(6) Uani 1 1 d . . .
C36 C 0.33433(14) 0.3925(2) 0.38441(10) 0.0457(6) Uani 1 1 d . . .
C37 C 0.39372(16) 0.3696(2) 0.35034(12) 0.0606(7) Uani 1 1 d . . .
H37 H 0.4048 0.4232 0.3246 0.073 Uiso 1 1 calc R . .
C38 C 0.4366(2) 0.2709(3) 0.35320(16) 0.0825(10) Uani 1 1 d . . .
H38 H 0.4757 0.2592 0.3296 0.099 Uiso 1 1 calc R . .
C39 C 0.4223(2) 0.1905(3) 0.39029(17) 0.0899(13) Uani 1 1 d . . .
H39 H 0.4506 0.1232 0.3916 0.108 Uiso 1 1 calc R . .
C40 C 0.3660(2) 0.2095(3) 0.42573(15) 0.0833(10) Uani 1 1 d . . .
H40 H 0.3565 0.1557 0.4518 0.100 Uiso 1 1 calc R . .
C41 C 0.32297(18) 0.3095(2) 0.42260(12) 0.0643(8) Uani 1 1 d . . .
H41 H 0.2851 0.3213 0.4471 0.077 Uiso 1 1 calc R . .
C42 C 0.32959(14) 0.6041(2) 0.42230(9) 0.0448(6) Uani 1 1 d . . .
C43 C 0.39645(15) 0.5808(2) 0.46012(10) 0.0547(7) Uani 1 1 d . . .
H43 H 0.4163 0.5079 0.4622 0.066 Uiso 1 1 calc R . .
C44 C 0.43479(17) 0.6613(3) 0.49478(12) 0.0645(8) Uani 1 1 d . . .
H44 H 0.4798 0.6417 0.5189 0.077 Uiso 1 1 calc R . .
C45 C 0.40745(17) 0.7674(3) 0.49382(12) 0.0678(9) Uani 1 1 d . . .
H45 H 0.4329 0.8211 0.5174 0.081 Uiso 1 1 calc R . .
C46 C 0.34179(19) 0.7952(3) 0.45779(13) 0.0722(9) Uani 1 1 d . . .
H46 H 0.3224 0.8683 0.4567 0.087 Uiso 1 1 calc R . .
C47 C 0.30369(17) 0.7146(2) 0.42263(12) 0.0625(7) Uani 1 1 d . . .
H47 H 0.2591 0.7357 0.3984 0.075 Uiso 1 1 calc R . .
C48 C 0.27688(13) 0.55778(19) 0.31633(9) 0.0400(5) Uani 1 1 d . . .
C49 C 0.32465(18) 0.6422(2) 0.29952(11) 0.0622(7) Uani 1 1 d . . .
H49 H 0.3620 0.6754 0.3258 0.075 Uiso 1 1 calc R . .
C50 C 0.3201(2) 0.6803(3) 0.24565(12) 0.0735(9) Uani 1 1 d . . .
H50 H 0.3549 0.7365 0.2367 0.088 Uiso 1 1 calc R . .
C51 C 0.26577(16) 0.6367(2) 0.20579(11) 0.0589(7) Uani 1 1 d . . .
H51 H 0.2615 0.6638 0.1698 0.071 Uiso 1 1 calc R . .
C52 C 0.2185(2) 0.5537(3) 0.21973(12) 0.0842(11) Uani 1 1 d . . .
H52 H 0.1819 0.5206 0.1929 0.101 Uiso 1 1 calc R . .
C53 C 0.2235(2) 0.5161(3) 0.27402(11) 0.0808(10) Uani 1 1 d . . .
H53 H 0.1886 0.4594 0.2822 0.097 Uiso 1 1 calc R . .
C54 C 0.19245(14) 0.48573(19) 0.39773(9) 0.0411(5) Uani 1 1 d . . .
C55 C 0.14424(16) 0.4004(2) 0.37280(11) 0.0571(7) Uani 1 1 d . . .
H55 H 0.1657 0.3555 0.3470 0.068 Uiso 1 1 calc R . .
C56 C 0.06683(17) 0.3784(2) 0.38389(12) 0.0609(7) Uani 1 1 d . . .
H56 H 0.0370 0.3222 0.3646 0.073 Uiso 1 1 calc R . .
C57 C 0.03380(16) 0.4384(3) 0.42290(11) 0.0590(7) Uani 1 1 d . . .
H57 H -0.0182 0.4236 0.4309 0.071 Uiso 1 1 calc R . .
C58 C 0.07922(16) 0.5213(3) 0.45011(10) 0.0639(8) Uani 1 1 d . . .
H58 H 0.0579 0.5627 0.4773 0.077 Uiso 1 1 calc R . .
C59 C 0.15658(15) 0.5443(3) 0.43766(10) 0.0561(7) Uani 1 1 d . . .
H59 H 0.1856 0.6013 0.4569 0.067 Uiso 1 1 calc R . .

loop_
_atom_site_aniso_label
_atom_site_aniso_U_11
_atom_site_aniso_U_22
_atom_site_aniso_U_33
_atom_site_aniso_U_23
_atom_site_aniso_U_13
_atom_site_aniso_U_12
Ni 0.03604(16) 0.02326(13) 0.03380(15) 0.00221(11) -0.00277(11) 0.00231(11)
N1 0.0434(11) 0.0393(10) 0.0288(9) -0.0010(8) 0.0047(8) 0.0059(8)
N2 0.0442(11) 0.0271(9) 0.0342(10) 0.0030(7) -0.0019(8) 0.0033(8)
N3 0.0348(10) 0.0387(10) 0.0419(10) 0.0040(8) -0.0034(8) 0.0000(8)
N4 0.0492(12) 0.0349(10) 0.0457(11) -0.0043(9) -0.0094(9) 0.0055(9)
O1 0.0365(8) 0.0191(7) 0.0353(8) -0.0006(6) -0.0036(6) 0.0044(6)
O2 0.0398(8) 0.0250(7) 0.0372(8) 0.0006(6) -0.0046(7) -0.0016(6)
O3 0.0484(9) 0.0247(7) 0.0422(8) 0.0071(6) -0.0046(7) 0.0003(6)
C1 0.0510(15) 0.0569(15) 0.0322(12) -0.0010(11) 0.0059(10) 0.0164(12)
C2 0.0565(19) 0.086(2) 0.0697(19) 0.0073(16) 0.0251(15) 0.0223(16)
C3 0.061(2) 0.105(3) 0.099(3) 0.014(2) 0.0437(19) 0.0019(19)
C4 0.0642(19) 0.0698(19) 0.075(2) 0.0175(15) 0.0272(16) -0.0090(15)
C5 0.0491(14) 0.0478(13) 0.0341(12) 0.0049(10) 0.0073(10) 0.0006(11)
C6 0.0381(13) 0.0383(12) 0.0398(12) -0.0045(10) -0.0052(10) 0.0045(10)
C7 0.0479(16) 0.0537(15) 0.0640(17) -0.0119(13) -0.0003(13) 0.0118(13)
C8 0.0450(16) 0.084(2) 0.075(2) -0.0169(17) 0.0107(14) 0.0086(15)
C9 0.0437(16) 0.083(2) 0.0551(16) 0.0019(14) 0.0106(12) -0.0076(14)
C10 0.0404(14) 0.0549(15) 0.0504(14) 0.0097(11) -0.0022(11) -0.0063(11)
C11 0.0539(15) 0.0470(13) 0.0376(13) -0.0017(10) -0.0093(11) 0.0053(11)
C12 0.081(2) 0.081(2) 0.0422(15) -0.0022(14) -0.0069(14) 0.0089(17)
C13 0.108(3) 0.111(3) 0.0479(18) -0.027(2) -0.0087(18) 0.026(2)
C14 0.102(3) 0.074(2) 0.075(2) -0.0417(19) -0.0269(19) 0.0260(19)
C15 0.0644(18) 0.0428(14) 0.0692(18) -0.0153(13) -0.0243(14) 0.0103(13)
C16 0.0514(15) 0.0334(12) 0.0490(14) 0.0056(10) 0.0068(11) -0.0060(10)
C17 0.0443(13) 0.0269(10) 0.0501(14) -0.0037(10) -0.0040(11) 0.0087(10)
C18 0.0724(18) 0.0393(13) 0.0381(13) 0.0080(10) -0.0102(12) 0.0076(12)
C19 0.0707(19) 0.0523(16) 0.0561(16) -0.0090(12) 0.0088(14) 0.0238(14)
C20 0.0546(19) 0.0623(19) 0.155(3) 0.045(2) 0.018(2) -0.0051(15)
C21 0.113(3) 0.0372(16) 0.114(3) -0.0065(17) -0.036(2) -0.0037(16)
C22 0.0306(11) 0.0234(10) 0.0326(11) 0.0002(8) 0.0047(9) 0.0010(8)
C23 0.0310(11) 0.0223(9) 0.0301(10) 0.0014(8) -0.0017(8) 0.0032(8)
C24 0.0302(11) 0.0311(11) 0.0280(10) -0.0001(8) 0.0007(8) 0.0010(8)
C25 0.0404(13) 0.0341(11) 0.0453(13) 0.0039(10) 0.0078(10) 0.0042(10)
C26 0.0392(14) 0.0500(14) 0.0560(15) 0.0020(12) 0.0101(11) 0.0144(11)
C27 0.0311(13) 0.0615(16) 0.0654(17) -0.0076(13) 0.0122(11) -0.0002(12)
C28 0.0453(15) 0.0430(14) 0.085(2) -0.0076(13) 0.0175(14) -0.0117(12)
C29 0.0358(13) 0.0340(12) 0.0703(17) -0.0082(11) 0.0091(12) -0.0006(10)
C30 0.0347(12) 0.0261(10) 0.0317(11) 0.0003(8) 0.0059(9) 0.0029(8)
C31 0.0370(12) 0.0350(11) 0.0362(12) -0.0022(9) 0.0016(9) 0.0001(9)
C32 0.0574(16) 0.0416(12) 0.0331(12) -0.0037(10) 0.0003(10) -0.0015(11)
C33 0.0652(17) 0.0510(14) 0.0369(13) -0.0041(11) 0.0166(12) 0.0081(13)
C34 0.0454(15) 0.0808(19) 0.0535(16) 0.0001(14) 0.0201(12) 0.0114(14)
C35 0.0345(13) 0.0760(18) 0.0424(13) 0.0013(12) 0.0034(10) 0.0081(12)
B1 0.0349(14) 0.0500(15) 0.0368(14) -0.0033(12) 0.0039(11) 0.0034(12)
C36 0.0398(13) 0.0555(15) 0.0395(12) -0.0101(11) -0.0059(10) 0.0070(11)
C37 0.0473(16) 0.0677(18) 0.0657(18) -0.0184(14) 0.0021(13) 0.0112(13)
C38 0.063(2) 0.085(2) 0.095(3) -0.033(2) -0.0078(18) 0.0263(18)
C39 0.084(3) 0.071(2) 0.101(3) -0.033(2) -0.044(2) 0.037(2)
C40 0.102(3) 0.0615(19) 0.076(2) 0.0075(17) -0.034(2) 0.0123(19)
C41 0.0691(19) 0.0647(18) 0.0555(17) 0.0039(14) -0.0082(14) 0.0107(15)
C42 0.0376(13) 0.0582(15) 0.0398(12) -0.0060(11) 0.0093(10) 0.0009(11)
C43 0.0438(15) 0.0699(18) 0.0502(15) -0.0081(13) 0.0047(12) -0.0044(13)
C44 0.0431(16) 0.095(2) 0.0554(17) -0.0176(16) 0.0046(13) -0.0128(15)
C45 0.0475(17) 0.096(2) 0.0633(18) -0.0362(17) 0.0195(14) -0.0188(16)
C46 0.072(2) 0.0653(19) 0.083(2) -0.0298(17) 0.0223(18) -0.0015(16)
C47 0.0558(17) 0.0648(18) 0.0658(18) -0.0180(14) 0.0026(14) 0.0064(14)
C48 0.0305(12) 0.0467(13) 0.0427(13) -0.0019(10) 0.0039(10) 0.0022(10)
C49 0.0707(19) 0.0653(17) 0.0492(15) -0.0015(13) 0.0012(14) -0.0234(15)
C50 0.090(2) 0.0691(19) 0.0613(18) 0.0100(15) 0.0063(17) -0.0274(17)
C51 0.0544(17) 0.0714(18) 0.0500(15) 0.0204(14) 0.0019(13) -0.0013(14)
C52 0.083(2) 0.113(3) 0.0498(17) 0.0131(17) -0.0184(16) -0.047(2)
C53 0.090(2) 0.099(2) 0.0506(17) 0.0147(16) -0.0072(15) -0.056(2)
C54 0.0384(13) 0.0479(13) 0.0372(12) 0.0055(10) 0.0049(10) 0.0049(10)
C55 0.0543(16) 0.0593(16) 0.0608(16) -0.0071(13) 0.0204(13) -0.0089(13)
C56 0.0529(17) 0.0654(18) 0.0651(18) 0.0036(14) 0.0104(14) -0.0130(13)
C57 0.0385(14) 0.089(2) 0.0502(15) 0.0209(15) 0.0064(12) -0.0003(14)
C58 0.0479(16) 0.107(2) 0.0393(14) -0.0012(15) 0.0137(12) 0.0108(16)
C59 0.0449(15) 0.086(2) 0.0372(13) -0.0087(13) 0.0044(11) 0.0005(14)

loop_
_atom_type_symbol
_atom_type_description
_atom_type_scat_dispersion_real
_atom_type_scat_dispersion_imag
_atom_type_scat_source
C C 0.0033 0.0016 'International Tables Vol C Tables 4.2.6.8 and 6.1.1.4'
H H 0.0000 0.0000 'International Tables Vol C Tables 4.2.6.8 and 6.1.1.4'
N N 0.0061 0.0033 'International Tables Vol C Tables 4.2.6.8 and 6.1.1.4'
O O 0.0106 0.0060 'International Tables Vol C Tables 4.2.6.8 and 6.1.1.4'
Ni Ni 0.3393 1.1124 'International Tables Vol C Tables 4.2.6.8 and 6.1.1.4'
B B 0.0013 0.0007 'International Tables Vol C Tables 4.2.6.8 and 6.1.1.4'

loop_
_geom_angle_atom_site_label_1
_geom_angle_atom_site_label_2
_geom_angle_atom_site_label_3
_geom_angle
_geom_angle_site_symmetry_1
_geom_angle_site_symmetry_3
_geom_angle_publ_flag
O2 Ni N2 169.98(6) . . ?
O2 Ni O1 76.31(6) . . ?
N2 Ni O1 93.70(6) . . ?
O2 Ni N3 99.84(7) . . ?
N2 Ni N3 80.86(7) . . ?
O1 Ni N3 90.97(7) . . ?
O2 Ni N1 97.78(6) . . ?
N2 Ni N1 80.83(7) . . ?
O1 Ni N1 87.86(6) . . ?
N3 Ni N1 161.54(7) . . ?
O2 Ni N4 106.53(6) . . ?
N2 Ni N4 83.26(7) . . ?
O1 Ni N4 171.87(7) . . ?
N3 Ni N4 95.96(8) . . ?
N1 Ni N4 84.22(7) . . ?
C5 N1 C1 118.2(2) . . ?
C5 N1 Ni 109.95(14) . . ?
C1 N1 Ni 131.64(16) . . ?
C16 N2 C17 111.36(17) . . ?
C16 N2 C18 112.26(19) . . ?
C17 N2 C18 110.46(18) . . ?
C16 N2 Ni 106.87(13) . . ?
C17 N2 Ni 107.29(13) . . ?
C18 N2 Ni 108.37(13) . . ?
C6 N3 C10 117.6(2) . . ?
C6 N3 Ni 110.88(15) . . ?
C10 N3 Ni 131.52(16) . . ?
C11 N4 C15 117.9(2) . . ?
C11 N4 Ni 107.20(14) . . ?
C15 N4 Ni 129.47(16) . . ?
C23 O1 Ni 115.24(11) . . ?
C22 O2 Ni 121.22(12) . . ?
N1 C1 C2 120.3(2) . . ?
N1 C1 C19 119.5(2) . . ?
C2 C1 C19 120.2(2) . . ?
C3 C2 C1 120.8(3) . . ?
C2 C3 C4 119.3(3) . . ?
C3 C4 C5 118.5(3) . . ?
N1 C5 C4 122.8(2) . . ?
N1 C5 C16 117.5(2) . . ?
C4 C5 C16 119.5(2) . . ?
N3 C6 C7 122.9(2) . . ?
N3 C6 C17 116.51(19) . . ?
C7 C6 C17 120.5(2) . . ?
C8 C7 C6 119.1(3) . . ?
C9 C8 C7 118.6(3) . . ?
C8 C9 C10 120.4(3) . . ?
N3 C10 C9 121.3(2) . . ?
N3 C10 C20 118.9(2) . . ?
C9 C10 C20 119.8(2) . . ?
N4 C11 C12 123.1(2) . . ?
N4 C11 C18 115.4(2) . . ?
C12 C11 C18 121.4(2) . . ?
C13 C12 C11 118.4(3) . . ?
C14 C13 C12 119.1(3) . . ?
C13 C14 C15 120.6(3) . . ?
N4 C15 C14 120.6(3) . . ?
N4 C15 C21 118.0(3) . . ?
C14 C15 C21 121.5(3) . . ?
N2 C16 C5 112.49(18) . . ?
N2 C17 C6 111.46(17) . . ?
N2 C18 C11 113.20(18) . . ?
O3 C22 O2 125.35(18) . . ?
O3 C22 C23 116.80(17) . . ?
O2 C22 C23 117.85(16) . . ?
O1 C23 C30 108.25(15) . . ?
O1 C23 C24 109.89(15) . . ?
C30 C23 C24 114.68(16) . . ?
O1 C23 C22 105.14(15) . . ?
C30 C23 C22 107.90(15) . . ?
C24 C23 C22 110.52(15) . . ?
C29 C24 C25 117.36(19) . . ?
C29 C24 C23 119.46(18) . . ?
C25 C24 C23 123.17(18) . . ?
C26 C25 C24 121.1(2) . . ?
C27 C26 C25 120.7(2) . . ?
C26 C27 C28 118.9(2) . . ?
C29 C28 C27 120.9(2) . . ?
C28 C29 C24 121.1(2) . . ?
C31 C30 C35 118.37(19) . . ?
C31 C30 C23 123.00(18) . . ?
C35 C30 C23 118.60(19) . . ?
C30 C31 C32 120.3(2) . . ?
C33 C32 C31 121.0(2) . . ?
C32 C33 C34 119.3(2) . . ?
C33 C34 C35 120.2(2) . . ?
C34 C35 C30 120.9(2) . . ?
C42 B1 C54 110.36(18) . . ?
C42 B1 C36 109.91(19) . . ?
C54 B1 C36 108.1(2) . . ?
C42 B1 C48 109.7(2) . . ?
C54 B1 C48 110.06(18) . . ?
C36 B1 C48 108.66(18) . . ?
C41 C36 C37 115.0(2) . . ?
C41 C36 B1 122.8(2) . . ?
C37 C36 B1 122.2(2) . . ?
C38 C37 C36 122.7(3) . . ?
C39 C38 C37 120.5(3) . . ?
C38 C39 C40 119.4(3) . . ?
C39 C40 C41 119.7(3) . . ?
C36 C41 C40 122.6(3) . . ?
C47 C42 C43 114.4(2) . . ?
C47 C42 B1 121.4(2) . . ?
C43 C42 B1 124.2(2) . . ?
C44 C43 C42 123.0(3) . . ?
C45 C44 C43 120.6(3) . . ?
C44 C45 C46 119.0(3) . . ?
C45 C46 C47 120.4(3) . . ?
C42 C47 C46 122.6(3) . . ?
C49 C48 C53 112.9(2) . . ?
C49 C48 B1 123.5(2) . . ?
C53 C48 B1 123.7(2) . . ?
C48 C49 C50 123.6(3) . . ?
C51 C50 C49 120.9(3) . . ?
C52 C51 C50 118.0(3) . . ?
C51 C52 C53 120.6(3) . . ?
C48 C53 C52 124.1(3) . . ?
C59 C54 C55 113.5(2) . . ?
C59 C54 B1 124.8(2) . . ?
C55 C54 B1 121.7(2) . . ?
C56 C55 C54 124.2(3) . . ?
C57 C56 C55 120.3(3) . . ?
C56 C57 C58 118.2(3) . . ?
C57 C58 C59 120.9(3) . . ?
C58 C59 C54 122.8(3) . . ?

loop_
_geom_bond_atom_site_label_1
_geom_bond_atom_site_label_2
_geom_bond_distance
_geom_bond_site_symmetry_2
_geom_bond_publ_flag
Ni O2 2.0002(14) . ?
Ni N2 2.0588(17) . ?
Ni O1 2.1273(15) . ?
Ni N3 2.1508(19) . ?
Ni N1 2.1586(19) . ?
Ni N4 2.1722(19) . ?
N1 C5 1.344(3) . ?
N1 C1 1.358(3) . ?
N2 C16 1.476(3) . ?
N2 C17 1.477(3) . ?
N2 C18 1.482(3) . ?
N3 C6 1.349(3) . ?
N3 C10 1.352(3) . ?
N4 C11 1.343(3) . ?
N4 C15 1.351(3) . ?
O1 C23 1.450(2) . ?
O2 C22 1.261(2) . ?
O3 C22 1.239(2) . ?
C1 C2 1.377(4) . ?
C1 C19 1.488(4) . ?
C2 C3 1.359(5) . ?
C3 C4 1.367(4) . ?
C4 C5 1.378(3) . ?
C5 C16 1.496(3) . ?
C6 C7 1.382(3) . ?
C6 C17 1.500(3) . ?
C7 C8 1.371(4) . ?
C8 C9 1.367(4) . ?
C9 C10 1.388(4) . ?
C10 C20 1.489(4) . ?
C11 C12 1.378(4) . ?
C11 C18 1.493(3) . ?
C12 C13 1.373(4) . ?
C13 C14 1.354(5) . ?
C14 C15 1.390(4) . ?
C15 C21 1.487(4) . ?
C22 C23 1.554(3) . ?
C23 C30 1.526(3) . ?
C23 C24 1.532(3) . ?
C24 C29 1.389(3) . ?
C24 C25 1.391(3) . ?
C25 C26 1.382(3) . ?
C26 C27 1.366(3) . ?
C27 C28 1.378(3) . ?
C28 C29 1.373(3) . ?
C30 C31 1.374(3) . ?
C30 C35 1.387(3) . ?
C31 C32 1.392(3) . ?
C32 C33 1.359(3) . ?
C33 C34 1.375(4) . ?
C34 C35 1.382(3) . ?
B1 C42 1.639(4) . ?
B1 C54 1.649(3) . ?
B1 C36 1.651(4) . ?
B1 C48 1.653(3) . ?
C36 C41 1.387(4) . ?
C36 C37 1.393(4) . ?
C37 C38 1.375(4) . ?
C38 C39 1.359(5) . ?
C39 C40 1.369(5) . ?
C40 C41 1.391(4) . ?
C42 C47 1.388(4) . ?
C42 C43 1.393(3) . ?
C43 C44 1.387(4) . ?
C44 C45 1.345(4) . ?
C45 C46 1.365(4) . ?
C46 C47 1.392(4) . ?
C48 C49 1.377(3) . ?
C48 C53 1.377(3) . ?
C49 C50 1.385(4) . ?
C50 C51 1.355(4) . ?
C51 C52 1.335(4) . ?
C52 C53 1.392(4) . ?
C54 C59 1.390(3) . ?
C54 C55 1.393(3) . ?
C55 C56 1.377(4) . ?
C56 C57 1.358(4) . ?
C57 C58 1.371(4) . ?
C58 C59 1.389(4) . ?

loop_
_geom_torsion_atom_site_label_1
_geom_torsion_atom_site_label_2
_geom_torsion_atom_site_label_3
_geom_torsion_atom_site_label_4
_geom_torsion
_geom_torsion_site_symmetry_1
_geom_torsion_site_symmetry_2
_geom_torsion_site_symmetry_3
_geom_torsion_site_symmetry_4
_geom_torsion_publ_flag
O2 Ni N1 C5 151.13(14) . . . . ?
N2 Ni N1 C5 -18.84(14) . . . . ?
O1 Ni N1 C5 75.26(14) . . . . ?
N3 Ni N1 C5 -11.4(3) . . . . ?
N4 Ni N1 C5 -102.92(15) . . . . ?
O2 Ni N1 C1 -23.7(2) . . . . ?
N2 Ni N1 C1 166.3(2) . . . . ?
O1 Ni N1 C1 -99.60(19) . . . . ?
N3 Ni N1 C1 173.7(2) . . . . ?
N4 Ni N1 C1 82.23(19) . . . . ?
O2 Ni N2 C16 -53.1(4) . . . . ?
O1 Ni N2 C16 -57.52(14) . . . . ?
N3 Ni N2 C16 -147.92(14) . . . . ?
N1 Ni N2 C16 29.71(13) . . . . ?
N4 Ni N2 C16 114.91(14) . . . . ?
O2 Ni N2 C17 66.5(4) . . . . ?
O1 Ni N2 C17 62.02(13) . . . . ?
N3 Ni N2 C17 -28.37(13) . . . . ?
N1 Ni N2 C17 149.25(14) . . . . ?
N4 Ni N2 C17 -125.55(14) . . . . ?
O2 Ni N2 C18 -174.2(3) . . . . ?
O1 Ni N2 C18 -178.70(15) . . . . ?
N3 Ni N2 C18 90.90(16) . . . . ?
N1 Ni N2 C18 -91.47(16) . . . . ?
N4 Ni N2 C18 -6.27(15) . . . . ?
O2 Ni N3 C6 -156.32(14) . . . . ?
N2 Ni N3 C6 13.54(14) . . . . ?
O1 Ni N3 C6 -80.05(14) . . . . ?
N1 Ni N3 C6 6.1(3) . . . . ?
N4 Ni N3 C6 95.71(15) . . . . ?
O2 Ni N3 C10 25.1(2) . . . . ?
N2 Ni N3 C10 -165.0(2) . . . . ?
O1 Ni N3 C10 101.4(2) . . . . ?
N1 Ni N3 C10 -172.5(2) . . . . ?
N4 Ni N3 C10 -82.9(2) . . . . ?
O2 Ni N4 C11 163.10(15) . . . . ?
N2 Ni N4 C11 -14.73(16) . . . . ?
O1 Ni N4 C11 53.7(5) . . . . ?
N3 Ni N4 C11 -94.76(16) . . . . ?
N1 Ni N4 C11 66.68(16) . . . . ?
O2 Ni N4 C15 10.3(3) . . . . ?
N2 Ni N4 C15 -167.5(2) . . . . ?
O1 Ni N4 C15 -99.1(5) . . . . ?
N3 Ni N4 C15 112.5(2) . . . . ?
N1 Ni N4 C15 -86.1(2) . . . . ?
O2 Ni O1 C23 -18.75(12) . . . . ?
N2 Ni O1 C23 160.45(13) . . . . ?
N3 Ni O1 C23 -118.64(13) . . . . ?
N1 Ni O1 C23 79.79(13) . . . . ?
N4 Ni O1 C23 92.7(4) . . . . ?
N2 Ni O2 C22 7.1(5) . . . . ?
O1 Ni O2 C22 11.65(15) . . . . ?
N3 Ni O2 C22 100.24(15) . . . . ?
N1 Ni O2 C22 -74.22(16) . . . . ?
N4 Ni O2 C22 -160.47(15) . . . . ?
C5 N1 C1 C2 -3.8(3) . . . . ?
Ni N1 C1 C2 170.71(19) . . . . ?
C5 N1 C1 C19 175.2(2) . . . . ?
Ni N1 C1 C19 -10.3(3) . . . . ?
N1 C1 C2 C3 2.1(4) . . . . ?
C19 C1 C2 C3 -177.0(3) . . . . ?
C1 C2 C3 C4 1.3(5) . . . . ?
C2 C3 C4 C5 -2.8(5) . . . . ?
C1 N1 C5 C4 2.3(3) . . . . ?
Ni N1 C5 C4 -173.4(2) . . . . ?
C1 N1 C5 C16 178.5(2) . . . . ?
Ni N1 C5 C16 2.9(2) . . . . ?
C3 C4 C5 N1 1.1(4) . . . . ?
C3 C4 C5 C16 -175.1(3) . . . . ?
C10 N3 C6 C7 0.6(3) . . . . ?
Ni N3 C6 C7 -178.21(18) . . . . ?
C10 N3 C6 C17 -176.07(19) . . . . ?
Ni N3 C6 C17 5.1(2) . . . . ?
N3 C6 C7 C8 -1.5(4) . . . . ?
C17 C6 C7 C8 175.0(2) . . . . ?
C6 C7 C8 C9 0.9(4) . . . . ?
C7 C8 C9 C10 0.6(4) . . . . ?
C6 N3 C10 C9 0.9(3) . . . . ?
Ni N3 C10 C9 179.40(18) . . . . ?
C6 N3 C10 C20 -179.0(3) . . . . ?
Ni N3 C10 C20 -0.5(4) . . . . ?
C8 C9 C10 N3 -1.5(4) . . . . ?
C8 C9 C10 C20 178.4(3) . . . . ?
C15 N4 C11 C12 6.3(4) . . . . ?
Ni N4 C11 C12 -150.1(2) . . . . ?
C15 N4 C11 C18 -170.0(2) . . . . ?
Ni N4 C11 C18 33.5(2) . . . . ?
N4 C11 C12 C13 -2.5(4) . . . . ?
C18 C11 C12 C13 173.6(3) . . . . ?
C11 C12 C13 C14 -2.6(5) . . . . ?
C12 C13 C14 C15 3.6(5) . . . . ?
C11 N4 C15 C14 -5.1(4) . . . . ?
Ni N4 C15 C14 145.2(2) . . . . ?
C11 N4 C15 C21 173.8(3) . . . . ?
Ni N4 C15 C21 -35.8(4) . . . . ?
C13 C14 C15 N4 0.3(5) . . . . ?
C13 C14 C15 C21 -178.6(3) . . . . ?
C17 N2 C16 C5 -153.88(18) . . . . ?
C18 N2 C16 C5 81.7(2) . . . . ?
Ni N2 C16 C5 -37.0(2) . . . . ?
N1 C5 C16 N2 23.1(3) . . . . ?
C4 C5 C16 N2 -160.5(2) . . . . ?
C16 N2 C17 C6 155.85(18) . . . . ?
C18 N2 C17 C6 -78.7(2) . . . . ?
Ni N2 C17 C6 39.2(2) . . . . ?
N3 C6 C17 N2 -30.1(3) . . . . ?
C7 C6 C17 N2 153.1(2) . . . . ?
C16 N2 C18 C11 -92.5(2) . . . . ?
C17 N2 C18 C11 142.6(2) . . . . ?
Ni N2 C18 C11 25.3(3) . . . . ?
N4 C11 C18 N2 -41.8(3) . . . . ?
C12 C11 C18 N2 141.8(3) . . . . ?
Ni O2 C22 O3 176.31(15) . . . . ?
Ni O2 C22 C23 -2.8(2) . . . . ?
Ni O1 C23 C30 136.32(13) . . . . ?
Ni O1 C23 C24 -97.75(15) . . . . ?
Ni O1 C23 C22 21.20(17) . . . . ?
O3 C22 C23 O1 168.28(17) . . . . ?
O2 C22 C23 O1 -12.6(2) . . . . ?
O3 C22 C23 C30 52.9(2) . . . . ?
O2 C22 C23 C30 -127.92(18) . . . . ?
O3 C22 C23 C24 -73.2(2) . . . . ?
O2 C22 C23 C24 106.0(2) . . . . ?
O1 C23 C24 C29 -37.7(2) . . . . ?
C30 C23 C24 C29 84.5(2) . . . . ?
C22 C23 C24 C29 -153.26(19) . . . . ?
O1 C23 C24 C25 140.70(19) . . . . ?
C30 C23 C24 C25 -97.1(2) . . . . ?
C22 C23 C24 C25 25.1(3) . . . . ?
C29 C24 C25 C26 0.7(3) . . . . ?
C23 C24 C25 C26 -177.7(2) . . . . ?
C24 C25 C26 C27 0.6(4) . . . . ?
C25 C26 C27 C28 -1.1(4) . . . . ?
C26 C27 C28 C29 0.3(4) . . . . ?
C27 C28 C29 C24 1.0(4) . . . . ?
C25 C24 C29 C28 -1.4(3) . . . . ?
C23 C24 C29 C28 177.0(2) . . . . ?
O1 C23 C30 C31 132.54(19) . . . . ?
C24 C23 C30 C31 9.5(3) . . . . ?
C22 C23 C30 C31 -114.2(2) . . . . ?
O1 C23 C30 C35 -49.6(2) . . . . ?
C24 C23 C30 C35 -172.65(19) . . . . ?
C22 C23 C30 C35 63.7(2) . . . . ?
C35 C30 C31 C32 -1.4(3) . . . . ?
C23 C30 C31 C32 176.45(19) . . . . ?
C30 C31 C32 C33 1.5(3) . . . . ?
C31 C32 C33 C34 -0.7(4) . . . . ?
C32 C33 C34 C35 -0.2(4) . . . . ?
C33 C34 C35 C30 0.2(4) . . . . ?
C31 C30 C35 C34 0.6(4) . . . . ?
C23 C30 C35 C34 -177.3(2) . . . . ?
C42 B1 C36 C41 87.9(3) . . . . ?
C54 B1 C36 C41 -32.6(3) . . . . ?
C48 B1 C36 C41 -152.1(2) . . . . ?
C42 B1 C36 C37 -90.4(3) . . . . ?
C54 B1 C36 C37 149.1(2) . . . . ?
C48 B1 C36 C37 29.6(3) . . . . ?
C41 C36 C37 C38 1.7(4) . . . . ?
B1 C36 C37 C38 -179.9(2) . . . . ?
C36 C37 C38 C39 -0.1(5) . . . . ?
C37 C38 C39 C40 -1.4(5) . . . . ?
C38 C39 C40 C41 1.3(5) . . . . ?
C37 C36 C41 C40 -1.8(4) . . . . ?
B1 C36 C41 C40 179.9(2) . . . . ?
C39 C40 C41 C36 0.3(5) . . . . ?
C54 B1 C42 C47 -67.7(3) . . . . ?
C36 B1 C42 C47 173.2(2) . . . . ?
C48 B1 C42 C47 53.8(3) . . . . ?
C54 B1 C42 C43 111.9(2) . . . . ?
C36 B1 C42 C43 -7.2(3) . . . . ?
C48 B1 C42 C43 -126.6(2) . . . . ?
C47 C42 C43 C44 -0.8(4) . . . . ?
B1 C42 C43 C44 179.6(2) . . . . ?
C42 C43 C44 C45 1.1(4) . . . . ?
C43 C44 C45 C46 -0.6(4) . . . . ?
C44 C45 C46 C47 0.1(4) . . . . ?
C43 C42 C47 C46 0.2(4) . . . . ?
B1 C42 C47 C46 179.9(2) . . . . ?
C45 C46 C47 C42 0.1(5) . . . . ?
C42 B1 C48 C49 18.8(3) . . . . ?
C54 B1 C48 C49 140.4(2) . . . . ?
C36 B1 C48 C49 -101.3(3) . . . . ?
C42 B1 C48 C53 -161.4(3) . . . . ?
C54 B1 C48 C53 -39.8(3) . . . . ?
C36 B1 C48 C53 78.5(3) . . . . ?
C53 C48 C49 C50 -0.7(4) . . . . ?
B1 C48 C49 C50 179.1(3) . . . . ?
C48 C49 C50 C51 1.4(5) . . . . ?
C49 C50 C51 C52 -2.0(5) . . . . ?
C50 C51 C52 C53 2.1(6) . . . . ?
C49 C48 C53 C52 0.8(5) . . . . ?
B1 C48 C53 C52 -179.0(3) . . . . ?
C51 C52 C53 C48 -1.6(6) . . . . ?
C42 B1 C54 C59 7.2(3) . . . . ?
C36 B1 C54 C59 127.5(2) . . . . ?
C48 B1 C54 C59 -114.0(3) . . . . ?
C42 B1 C54 C55 -172.4(2) . . . . ?
C36 B1 C54 C55 -52.1(3) . . . . ?
C48 B1 C54 C55 66.5(3) . . . . ?
C59 C54 C55 C56 3.2(4) . . . . ?
B1 C54 C55 C56 -177.2(2) . . . . ?
C54 C55 C56 C57 -2.8(4) . . . . ?
C55 C56 C57 C58 0.6(4) . . . . ?
C56 C57 C58 C59 0.8(4) . . . . ?
C57 C58 C59 C54 -0.2(4) . . . . ?
C55 C54 C59 C58 -1.7(4) . . . . ?
B1 C54 C59 C58 178.7(2) . . . . ?
